data_2216735
loop_
_publ_author_name
'Yusof, M. Sukeri M.'
'Ayob, Noor Adila Che'
'Yamin, Bohari M.'

_publ_section_title <i>N</i>-{3-[3-(2,2-Dimethylpropionyl)thioureido]propyl}-2,2-dimethylpropionamide
_journal_coeditor_code RK2065
_journal_issue 12
_journal_name_full 'Acta Crystallographica Section E'
_journal_page_first o4860
_journal_page_last o4860
_journal_paper_doi 10.1107/S1600536807059946
_journal_volume 63
_journal_year 2007
_chemical_formula_iupac 'C14 H27 N3 O2 S'
_chemical_formula_moiety 'C14 H27 N3 O2 S'
_chemical_formula_sum 'C14 H27 N3 O2 S'
_chemical_formula_weight 301.46
_chemical_name_systematic
;
N-{3-[3-(2,2-Dimethylpropionyl)thioureido]propyl}-2,2-dimethylpropionamide
;
_space_group_IT_number 14
_symmetry_cell_setting monoclinic
_symmetry_space_group_name_Hall '-P 2ybc'
_symmetry_space_group_name_H-M 'P 1 21/c 1'
_atom_sites_solution_hydrogens geom
_atom_sites_solution_primary direct
_atom_sites_solution_secondary difmap
_audit_creation_method SHELXL97
_cell_angle_alpha 90.00
_cell_angle_beta 115.707(5)
_cell_angle_gamma 90.00
_cell_formula_units_Z 4
_cell_length_a 9.205(3)
_cell_length_b 20.667(7)
_cell_length_c 10.071(3)
_cell_measurement_reflns_used 873
_cell_measurement_temperature 298(2)
_cell_measurement_theta_max 25.50
_cell_measurement_theta_min 1.97
_cell_volume 1726.3(10)
_computing_cell_refinement 'SAINT (Bruker, 2000)'
_computing_data_collection 'SMART (Bruker, 2000)'
_computing_data_reduction 'SAINT (Bruker, 2000)'
_computing_molecular_graphics 'SHELXTL (Sheldrick, 1997b)'
_computing_publication_material
;
SHELXTL (Sheldrick, 1997b), PARST (Nardelli, 1995) and PLATON
(Spek, 2003)
;
_computing_structure_refinement 'SHELXL97 (Sheldrick, 1997a)'
_computing_structure_solution 'SHELXS97 (Sheldrick, 1997a)'
_diffrn_ambient_temperature 298(2)
_diffrn_detector_area_resol_mean 83.66
_diffrn_measured_fraction_theta_full 0.998
_diffrn_measured_fraction_theta_max 0.998
_diffrn_measurement_device_type 'Bruker SMART APEX CCD area-detector'
_diffrn_measurement_method \w
_diffrn_radiation_monochromator graphite
_diffrn_radiation_source 'fine--focus sealed tube'
_diffrn_radiation_type MoK\a
_diffrn_radiation_wavelength 0.71073
_diffrn_reflns_av_R_equivalents 0.0422
_diffrn_reflns_av_sigmaI/netI 0.0530
_diffrn_reflns_limit_h_max 10
_diffrn_reflns_limit_h_min -11
_diffrn_reflns_limit_k_max 23
_diffrn_reflns_limit_k_min -25
_diffrn_reflns_limit_l_max 12
_diffrn_reflns_limit_l_min -9
_diffrn_reflns_number 9243
_diffrn_reflns_theta_full 25.50
_diffrn_reflns_theta_max 25.50
_diffrn_reflns_theta_min 1.97
_exptl_absorpt_coefficient_mu 0.193
_exptl_absorpt_correction_T_max 0.9679
_exptl_absorpt_correction_T_min 0.9113
_exptl_absorpt_correction_type multi-scan
_exptl_absorpt_process_details '(SADABS; Bruker, 2000)'
_exptl_crystal_colour colourless
_exptl_crystal_density_diffrn 1.160
_exptl_crystal_density_method 'not measured'
_exptl_crystal_description plate
_exptl_crystal_F_000 656
_exptl_crystal_size_max 0.49
_exptl_crystal_size_mid 0.24
_exptl_crystal_size_min 0.17
_refine_diff_density_max 0.215
_refine_diff_density_min -0.144
_refine_ls_extinction_method none
_refine_ls_goodness_of_fit_ref 1.041
_refine_ls_hydrogen_treatment constr
_refine_ls_matrix_type full
_refine_ls_number_parameters 181
_refine_ls_number_reflns 3210
_refine_ls_number_restraints 0
_refine_ls_restrained_S_all 1.041
_refine_ls_R_factor_all 0.1015
_refine_ls_R_factor_gt 0.0597
_refine_ls_shift/su_max 0.001
_refine_ls_shift/su_mean 0.000
_refine_ls_structure_factor_coef Fsqd
_refine_ls_weighting_details 'calc w = 1/[\s^2^(Fo^2^)+(0.0671P)^2^+0.4147P] where P=(Fo^2^+2Fc^2^)/3'
_refine_ls_weighting_scheme calc
_refine_ls_wR_factor_gt 0.1381
_refine_ls_wR_factor_ref 0.1532
_reflns_number_gt 2048
_reflns_number_total 3210
_reflns_threshold_expression I>2\s(I)
_cod_data_source_file rk2065.cif
_cod_data_source_block I
_cod_original_sg_symbol_H-M 'P 21/c'
_cod_database_code 2216735
_cod_database_fobs_code 2216735

loop_
_symmetry_equiv_pos_as_xyz
'x, y, z'
'-x, y+1/2, -z+1/2'
'-x, -y, -z'
'x, -y-1/2, z-1/2'

loop_
_atom_site_type_symbol
_atom_site_label
_atom_site_fract_x
_atom_site_fract_y
_atom_site_fract_z
_atom_site_U_iso_or_equiv
_atom_site_adp_type
_atom_site_calc_flag
_atom_site_refinement_flags
_atom_site_occupancy
S S1 0.83718(10) 0.02231(4) 0.28573(9) 0.0686(3) Uani d . 1
O O1 0.5861(3) 0.10775(11) 0.5413(2) 0.0737(7) Uani d . 1
O O2 0.4227(3) 0.21923(10) 0.3053(2) 0.0725(7) Uani d . 1
N N1 0.7725(3) 0.04792(11) 0.5112(2) 0.0514(6) Uani d . 1
H H1A 0.8543 0.0232 0.5568 0.062 Uiso calc R 1
N N2 0.6253(3) 0.10530(11) 0.2977(2) 0.0500(6) Uani d . 1
H H2A 0.5827 0.1242 0.3483 0.060 Uiso calc R 1
N N3 0.4857(3) 0.26693(11) 0.1385(3) 0.0631(7) Uani d . 1
H H3A 0.4529 0.2911 0.0613 0.076 Uiso calc R 1
C C1 0.6136(4) 0.05377(17) 0.7934(4) 0.0713(9) Uani d . 1
H H1B 0.5977 0.0997 0.7931 0.107 Uiso calc R 1
H H1C 0.6453 0.0372 0.8911 0.107 Uiso calc R 1
H H1D 0.5149 0.0335 0.7269 0.107 Uiso calc R 1
C C2 0.7451(3) 0.03940(13) 0.7441(3) 0.0476(7) Uani d . 1
C C3 0.9013(4) 0.07277(15) 0.8487(3) 0.0664(9) Uani d . 1
H H3B 0.8838 0.1186 0.8475 0.100 Uiso calc R 1
H H3C 0.9842 0.0641 0.8173 0.100 Uiso calc R 1
H H3D 0.9341 0.0566 0.9468 0.100 Uiso calc R 1
C C4 0.7706(4) -0.03363(13) 0.7446(3) 0.0593(8) Uani d . 1
H H4A 0.6718 -0.0540 0.6787 0.089 Uiso calc R 1
H H4B 0.8030 -0.0501 0.8425 0.089 Uiso calc R 1
H H4C 0.8531 -0.0427 0.7130 0.089 Uiso calc R 1
C C5 0.6927(3) 0.06821(14) 0.5911(3) 0.0480(7) Uani d . 1
C C6 0.7378(3) 0.06233(13) 0.3648(3) 0.0465(7) Uani d . 1
C C7 0.5671(4) 0.12330(14) 0.1433(3) 0.0564(8) Uani d . 1
H H7A 0.4543 0.1354 0.1046 0.068 Uiso calc R 1
H H7B 0.5750 0.0862 0.0878 0.068 Uiso calc R 1
C C8 0.6611(4) 0.17867(17) 0.1220(4) 0.0739(10) Uani d . 1
H H8A 0.7737 0.1664 0.1609 0.089 Uiso calc R 1
H H8B 0.6229 0.1865 0.0172 0.089 Uiso calc R 1
C C9 0.6481(4) 0.24037(16) 0.1951(4) 0.0731(10) Uani d . 1
H H9A 0.6867 0.2324 0.2999 0.088 Uiso calc R 1
H H9B 0.7183 0.2725 0.1831 0.088 Uiso calc R 1
C C10 0.3853(4) 0.25604(14) 0.1990(3) 0.0521(7) Uani d . 1
C C11 0.2226(4) 0.29009(14) 0.1346(3) 0.0566(8) Uani d . 1
C C12 0.1978(4) 0.33658(17) 0.0085(4) 0.0777(10) Uani d . 1
H H12A 0.2014 0.3129 -0.0720 0.117 Uiso calc R 1
H H12B 0.2815 0.3686 0.0421 0.117 Uiso calc R 1
H H12C 0.0949 0.3574 -0.0238 0.117 Uiso calc R 1
C C13 0.2149(5) 0.32914(18) 0.2609(4) 0.0865(11) Uani d . 1
H H13A 0.2305 0.3007 0.3413 0.130 Uiso calc R 1
H H13B 0.1115 0.3497 0.2270 0.130 Uiso calc R 1
H H13C 0.2980 0.3615 0.2936 0.130 Uiso calc R 1
C C14 0.0924(4) 0.23851(19) 0.0830(4) 0.0915(12) Uani d . 1
H H14A 0.0978 0.2143 0.0039 0.137 Uiso calc R 1
H H14B -0.0114 0.2587 0.0491 0.137 Uiso calc R 1
H H14C 0.1086 0.2099 0.1633 0.137 Uiso calc R 1

loop_
_atom_site_aniso_label
_atom_site_aniso_U_11
_atom_site_aniso_U_22
_atom_site_aniso_U_33
_atom_site_aniso_U_12
_atom_site_aniso_U_13
_atom_site_aniso_U_23
S1 0.0749(6) 0.0882(6) 0.0544(5) 0.0298(5) 0.0389(4) 0.0081(4)
O1 0.0895(16) 0.0901(16) 0.0502(13) 0.0438(14) 0.0386(12) 0.0160(11)
O2 0.1040(18) 0.0741(15) 0.0546(13) 0.0240(12) 0.0487(13) 0.0200(11)
N1 0.0519(14) 0.0640(15) 0.0412(14) 0.0189(12) 0.0230(11) 0.0104(11)
N2 0.0616(15) 0.0546(14) 0.0389(13) 0.0128(12) 0.0264(12) 0.0044(11)
N3 0.0664(17) 0.0600(16) 0.0716(18) 0.0110(13) 0.0382(15) 0.0209(13)
C1 0.082(2) 0.089(2) 0.060(2) 0.0127(19) 0.0477(18) 0.0075(17)
C2 0.0503(17) 0.0552(17) 0.0405(16) 0.0005(13) 0.0226(13) 0.0016(13)
C3 0.071(2) 0.069(2) 0.0478(18) -0.0079(17) 0.0158(16) -0.0026(15)
C4 0.0657(19) 0.0583(19) 0.0573(19) -0.0033(15) 0.0299(16) 0.0048(14)
C5 0.0498(17) 0.0530(17) 0.0423(17) 0.0033(14) 0.0209(14) -0.0010(13)
C6 0.0482(16) 0.0527(17) 0.0432(16) 0.0042(14) 0.0243(13) 0.0045(13)
C7 0.072(2) 0.0614(19) 0.0405(17) 0.0159(16) 0.0287(15) 0.0064(13)
C8 0.081(2) 0.085(3) 0.070(2) 0.0243(19) 0.047(2) 0.0262(18)
C9 0.062(2) 0.065(2) 0.098(3) 0.0002(17) 0.040(2) 0.0167(18)
C10 0.066(2) 0.0496(17) 0.0461(17) 0.0010(14) 0.0297(16) -0.0016(14)
C11 0.066(2) 0.0601(19) 0.0516(18) 0.0049(16) 0.0324(16) 0.0032(14)
C12 0.085(2) 0.088(2) 0.067(2) 0.028(2) 0.0401(19) 0.0209(18)
C13 0.114(3) 0.087(3) 0.077(2) 0.027(2) 0.059(2) 0.0006(19)
C14 0.078(2) 0.108(3) 0.086(3) -0.019(2) 0.033(2) -0.002(2)

loop_
_atom_type_symbol
_atom_type_description
_atom_type_scat_dispersion_real
_atom_type_scat_dispersion_imag
_atom_type_scat_source
C C 0.0033 0.0016 'International Tables Vol C Tables 4.2.6.8 and 6.1.1.4'
H H 0.0000 0.0000 'International Tables Vol C Tables 4.2.6.8 and 6.1.1.4'
N N 0.0061 0.0033 'International Tables Vol C Tables 4.2.6.8 and 6.1.1.4'
O O 0.0106 0.0060 'International Tables Vol C Tables 4.2.6.8 and 6.1.1.4'
S S 0.1246 0.1234 'International Tables Vol C Tables 4.2.6.8 and 6.1.1.4'

loop_
_geom_angle_atom_site_label_1
_geom_angle_atom_site_label_2
_geom_angle_atom_site_label_3
_geom_angle
C5 N1 C6 128.2(2)
C5 N1 H1A 115.9
C6 N1 H1A 115.9
C6 N2 C7 124.5(2)
C6 N2 H2A 117.7
C7 N2 H2A 117.7
C10 N3 C9 123.8(3)
C10 N3 H3A 118.1
C9 N3 H3A 118.1
C2 C1 H1B 109.5
C2 C1 H1C 109.5
H1B C1 H1C 109.5
C2 C1 H1D 109.5
H1B C1 H1D 109.5
H1C C1 H1D 109.5
C5 C2 C1 107.8(2)
C5 C2 C4 111.8(2)
C1 C2 C4 109.5(2)
C5 C2 C3 108.1(2)
C1 C2 C3 109.3(2)
C4 C2 C3 110.3(2)
C2 C3 H3B 109.5
C2 C3 H3C 109.5
H3B C3 H3C 109.5
C2 C3 H3D 109.5
H3B C3 H3D 109.5
H3C C3 H3D 109.5
C2 C4 H4A 109.5
C2 C4 H4B 109.5
H4A C4 H4B 109.5
C2 C4 H4C 109.5
H4A C4 H4C 109.5
H4B C4 H4C 109.5
O1 C5 N1 120.7(2)
O1 C5 C2 121.9(2)
N1 C5 C2 117.4(2)
N2 C6 N1 117.2(2)
N2 C6 S1 124.4(2)
N1 C6 S1 118.4(2)
N2 C7 C8 112.2(2)
N2 C7 H7A 109.2
C8 C7 H7A 109.2
N2 C7 H7B 109.2
C8 C7 H7B 109.2
H7A C7 H7B 107.9
C9 C8 C7 113.7(3)
C9 C8 H8A 108.8
C7 C8 H8A 108.8
C9 C8 H8B 108.8
C7 C8 H8B 108.8
H8A C8 H8B 107.7
N3 C9 C8 114.5(3)
N3 C9 H9A 108.6
C8 C9 H9A 108.6
N3 C9 H9B 108.6
C8 C9 H9B 108.6
H9A C9 H9B 107.6
O2 C10 N3 121.0(3)
O2 C10 C11 120.5(3)
N3 C10 C11 118.5(3)
C14 C11 C10 107.8(3)
C14 C11 C12 110.2(3)
C10 C11 C12 114.2(2)
C14 C11 C13 109.9(3)
C10 C11 C13 106.3(3)
C12 C11 C13 108.3(3)
C11 C12 H12A 109.5
C11 C12 H12B 109.5
H12A C12 H12B 109.5
C11 C12 H12C 109.5
H12A C12 H12C 109.5
H12B C12 H12C 109.5
C11 C13 H13A 109.5
C11 C13 H13B 109.5
H13A C13 H13B 109.5
C11 C13 H13C 109.5
H13A C13 H13C 109.5
H13B C13 H13C 109.5
C11 C14 H14A 109.5
C11 C14 H14B 109.5
H14A C14 H14B 109.5
C11 C14 H14C 109.5
H14A C14 H14C 109.5
H14B C14 H14C 109.5

loop_
_geom_bond_atom_site_label_1
_geom_bond_atom_site_label_2
_geom_bond_distance
S1 C6 1.670(3)
O1 C5 1.207(3)
O2 C10 1.234(3)
N1 C5 1.369(3)
N1 C6 1.398(3)
N1 H1A 0.8600
N2 C6 1.308(3)
N2 C7 1.456(3)
N2 H2A 0.8600
N3 C10 1.329(4)
N3 C9 1.457(4)
N3 H3A 0.8600
C1 C2 1.524(4)
C1 H1B 0.9600
C1 H1C 0.9600
C1 H1D 0.9600
C2 C5 1.522(4)
C2 C4 1.527(4)
C2 C3 1.529(4)
C3 H3B 0.9600
C3 H3C 0.9600
C3 H3D 0.9600
C4 H4A 0.9600
C4 H4B 0.9600
C4 H4C 0.9600
C7 C8 1.505(4)
C7 H7A 0.9700
C7 H7B 0.9700
C8 C9 1.503(5)
C8 H8A 0.9700
C8 H8B 0.9700
C9 H9A 0.9700
C9 H9B 0.9700
C10 C11 1.522(4)
C11 C14 1.517(4)
C11 C12 1.528(4)
C11 C13 1.535(4)
C12 H12A 0.9600
C12 H12B 0.9600
C12 H12C 0.9600
C13 H13A 0.9600
C13 H13B 0.9600
C13 H13C 0.9600
C14 H14A 0.9600
C14 H14B 0.9600
C14 H14C 0.9600

loop_
_geom_hbond_atom_site_label_D
_geom_hbond_atom_site_label_H
_geom_hbond_atom_site_label_A
_geom_hbond_site_symmetry_A
_geom_hbond_distance_DH
_geom_hbond_distance_HA
_geom_hbond_distance_DA
_geom_hbond_angle_DHA
_geom_hbond_publ_flag
N2 H2A O1 1_555 0.86 1.96 2.631(3) 134 yes
N2 H2A O2 1_555 0.86 2.38 3.025(4) 132 yes
C7 H7B S1 1_555 0.97 2.71 3.082(4) 103 yes
N1 H1A S1 3_756 0.86 2.75 3.581(3) 163 yes
N3 H3A O1 4_565 0.86 2.48 3.051(4) 125 yes
N3 H3A O2 4_565 0.86 2.48 3.161(4) 137 yes

loop_
_geom_torsion_atom_site_label_1
_geom_torsion_atom_site_label_2
_geom_torsion_atom_site_label_3
_geom_torsion_atom_site_label_4
_geom_torsion
C6 N1 C5 O1 -7.0(5)
C6 N1 C5 C2 173.5(2)
C1 C2 C5 O1 16.0(4)
C4 C2 C5 O1 136.4(3)
C3 C2 C5 O1 -102.1(3)
C1 C2 C5 N1 -164.5(3)
C4 C2 C5 N1 -44.1(3)
C3 C2 C5 N1 77.4(3)
C7 N2 C6 N1 -176.2(2)
C7 N2 C6 S1 1.7(4)
C5 N1 C6 N2 7.2(4)
C5 N1 C6 S1 -170.8(2)
C6 N2 C7 C8 -90.0(3)
N2 C7 C8 C9 -62.7(3)
C10 N3 C9 C8 95.3(4)
C7 C8 C9 N3 -62.9(4)
C9 N3 C10 O2 -3.7(5)
C9 N3 C10 C11 176.3(3)
O2 C10 C11 C14 -60.0(4)
N3 C10 C11 C14 120.1(3)
O2 C10 C11 C12 177.1(3)
N3 C10 C11 C12 -2.8(4)
O2 C10 C11 C13 57.7(4)
N3 C10 C11 C13 -122.2(3)

loop_
_cod_related_entry_id
_cod_related_entry_database
_cod_related_entry_code
1 ChemSpider 21120243
